data_7216303
loop_
_publ_author_name
'Robin, Adeline Y.'
'Fromm, Katharina M.'
'Goesmann, Helmut'
'Bernardinelli, G&#xFFFD;rald'

_publ_section_title
;
 Structural relationship of two coordination polymers of Cu(i) with the
 ligand ethanediyl bis(isonicotinate)Electronic supplementary information
 (ESI) available: Selected crystal data, views of 2, and colour pictures
 of Fig. 3c and d. See http://www.rsc.org/suppdata/ce/b3/b309410c/
;
_journal_issue 71
_journal_name_full CrystEngComm
_journal_page_first 405
_journal_paper_doi 10.1039/b309410c
_journal_volume 5
_journal_year 2003
_chemical_formula_moiety '[CuCl(C14H12N2O4)]'
_chemical_formula_sum 'C14 H12 Cl Cu N2 O4'
_chemical_formula_weight 371.26
_chemical_name_systematic
;
?
;
_space_group_IT_number 15
_symmetry_cell_setting monoclinic
_symmetry_space_group_name_Hall '-C 2yc'
_symmetry_space_group_name_H-M 'C 1 2/c 1'
_atom_sites_solution_hydrogens geom
_atom_sites_solution_primary direct
_atom_sites_solution_secondary difmap
_audit_creation_method SHELXL-97
_cell_angle_alpha 90.00
_cell_angle_beta 106.670(18)
_cell_angle_gamma 90.00
_cell_formula_units_Z 2
_cell_length_a 11.4740(11)
_cell_length_b 11.5821(14)
_cell_length_c 10.9650(14)
_cell_measurement_temperature 293(2)
_cell_volume 1395.9(3)
_computing_cell_refinement Xred
_computing_data_collection Stoe
_computing_data_reduction Xred
_computing_molecular_graphics Schakal
_computing_publication_material Word
_computing_structure_refinement 'SHELXL-97 (Sheldrick, 1997)'
_computing_structure_solution 'SHELXS-97 (Sheldrick, 1990)'
_diffrn_ambient_temperature 293(2)
_diffrn_measured_fraction_theta_full 0.956
_diffrn_measured_fraction_theta_max 0.956
_diffrn_measurement_device_type 'Stoe IPDS'
_diffrn_measurement_method 'Omega scan'
_diffrn_radiation_monochromator graphite
_diffrn_radiation_source 'fine-focus sealed tube'
_diffrn_radiation_type MoK\a
_diffrn_radiation_wavelength 0.71073
_diffrn_reflns_av_R_equivalents 0.0596
_diffrn_reflns_av_sigmaI/netI 0.0442
_diffrn_reflns_limit_h_max 15
_diffrn_reflns_limit_h_min -15
_diffrn_reflns_limit_k_max 15
_diffrn_reflns_limit_k_min -15
_diffrn_reflns_limit_l_max 14
_diffrn_reflns_limit_l_min -14
_diffrn_reflns_number 5896
_diffrn_reflns_theta_full 28.26
_diffrn_reflns_theta_max 28.26
_diffrn_reflns_theta_min 2.55
_exptl_absorpt_coefficient_mu 1.775
_exptl_absorpt_correction_type numerical
_exptl_crystal_colour orange
_exptl_crystal_density_diffrn 1.766
_exptl_crystal_density_method 'not measured'
_exptl_crystal_F_000 752
_exptl_crystal_size_max 0.2
_exptl_crystal_size_mid 0.2
_exptl_crystal_size_min 0.05
_refine_diff_density_max 0.642
_refine_diff_density_min -0.808
_refine_diff_density_rms 0.125
_refine_ls_extinction_coef 0.0063(11)
_refine_ls_extinction_expression Fc^*^=kFc[1+0.001xFc^2^\l^3^/sin(2\q)]^-1/4^
_refine_ls_extinction_method SHELXL
_refine_ls_goodness_of_fit_ref 0.990
_refine_ls_hydrogen_treatment mixed
_refine_ls_matrix_type full
_refine_ls_number_parameters 126
_refine_ls_number_reflns 1655
_refine_ls_number_restraints 0
_refine_ls_restrained_S_all 0.990
_refine_ls_R_factor_all 0.0617
_refine_ls_R_factor_gt 0.0467
_refine_ls_shift/su_max 0.003
_refine_ls_shift/su_mean 0.000
_refine_ls_structure_factor_coef Fsqd
_refine_ls_weighting_details 'calc w=1/[\s^2^(Fo^2^)+(0.0825P)^2^+0.0000P] where P=(Fo^2^+2Fc^2^)/3'
_refine_ls_weighting_scheme calc
_refine_ls_wR_factor_gt 0.1147
_refine_ls_wR_factor_ref 0.1221
_reflns_number_gt 1324
_reflns_number_total 1655
_reflns_threshold_expression >2sigma(I)
_cod_data_source_file b309410c.txt
_cod_data_source_block Compound2
_cod_depositor_comments
;
The following automatic conversions were performed:

'_symmetry_cell_setting' value 'Monoclinic' changed to 'monoclinic'
according to
/usr/data/users/saulius/automatic-downloads/retrospective/RSC/lib/dictionaries/cif_core.dic
dictionary named 'cif_core.dic' version 2.4.2 from 2011-04-26.

Automatic conversion script
Id: cif_fix_values 2281 2013-09-26 08:29:07Z andrius 
;
_cod_original_sg_symbol_H-M 'C 2/c'
_cod_database_code 7216303

loop_
_symmetry_equiv_pos_as_xyz
'x, y, z'
'-x, y, -z+1/2'
'x+1/2, y+1/2, z'
'-x+1/2, y+1/2, -z+1/2'
'-x, -y, -z'
'x, -y, z-1/2'
'-x+1/2, -y+1/2, -z'
'x+1/2, -y+1/2, z-1/2'

loop_
_atom_site_label
_atom_site_type_symbol
_atom_site_fract_x
_atom_site_fract_y
_atom_site_fract_z
_atom_site_U_iso_or_equiv
_atom_site_adp_type
_atom_site_occupancy
_atom_site_symmetry_multiplicity
_atom_site_calc_flag
_atom_site_refinement_flags
Cu1 Cu 0.0000 0.05969(5) 0.2500 0.0319(2) Uani 1 2 d S
Cl2 Cl 0.0000 0.25909(10) 0.2500 0.0351(3) Uani 1 2 d S
N1 N -0.1001(2) 0.0042(2) 0.0847(3) 0.0308(6) Uani 1 1 d .
C1 C -0.1079(3) -0.1080(3) 0.0501(3) 0.0320(7) Uani 1 1 d .
C2 C -0.1802(3) -0.1473(3) -0.0660(3) 0.0320(7) Uani 1 1 d .
C3 C -0.2486(3) -0.0679(3) -0.1525(3) 0.0310(6) Uani 1 1 d .
C4 C -0.2395(3) 0.0488(3) -0.1203(4) 0.0328(7) Uani 1 1 d .
C5 C -0.1648(3) 0.0805(3) -0.0018(3) 0.0324(7) Uani 1 1 d .
C6 C -0.3350(3) -0.1102(3) -0.2737(3) 0.0325(7) Uani 1 1 d .
C7 C -0.4775(3) -0.0562(3) -0.4670(3) 0.0340(7) Uani 1 1 d .
O1 O -0.3619(2) -0.2111(2) -0.2956(3) 0.0414(6) Uani 1 1 d .
O2 O -0.3823(2) -0.0244(2) -0.3539(2) 0.0345(5) Uani 1 1 d .
H1 H -0.059(4) -0.161(4) 0.112(5) 0.048(13) Uiso 1 1 d .
H2 H -0.181(3) -0.232(3) -0.090(4) 0.027(9) Uiso 1 1 d .
H3 H -0.281(5) 0.105(5) -0.176(5) 0.056(13) Uiso 1 1 d .
H4 H -0.150(4) 0.163(3) 0.026(4) 0.034(10) Uiso 1 1 d .
H5 H -0.441(4) -0.113(4) -0.522(4) 0.042(11) Uiso 1 1 d .
H6 H -0.454(3) 0.096(3) -0.557(4) 0.022(8) Uiso 1 1 d .

loop_
_atom_site_aniso_label
_atom_site_aniso_U_11
_atom_site_aniso_U_22
_atom_site_aniso_U_33
_atom_site_aniso_U_23
_atom_site_aniso_U_13
_atom_site_aniso_U_12
Cu1 0.0308(3) 0.0355(3) 0.0260(3) 0.000 0.0028(2) 0.000
Cl2 0.0378(6) 0.0334(5) 0.0315(6) 0.000 0.0059(5) 0.000
N1 0.0299(13) 0.0344(15) 0.0268(15) -0.0008(10) 0.0059(11) 0.0001(10)
C1 0.0311(15) 0.0345(16) 0.0275(18) 0.0021(13) 0.0036(13) 0.0003(12)
C2 0.0309(15) 0.0335(16) 0.0293(18) -0.0014(12) 0.0048(13) -0.0006(12)
C3 0.0290(14) 0.0370(17) 0.0254(17) 0.0004(12) 0.0051(13) -0.0001(12)
C4 0.0314(15) 0.0355(17) 0.0300(19) 0.0033(12) 0.0063(14) 0.0020(12)
C5 0.0306(14) 0.0324(16) 0.0316(19) 0.0002(12) 0.0048(14) 0.0000(12)
C6 0.0270(14) 0.0407(17) 0.0285(18) 0.0000(13) 0.0060(13) 0.0011(12)
C7 0.0300(15) 0.0421(18) 0.0246(17) -0.0015(14) -0.0007(13) -0.0018(14)
O1 0.0453(13) 0.0339(13) 0.0374(15) -0.0005(10) -0.0003(11) -0.0051(11)
O2 0.0350(11) 0.0369(11) 0.0251(13) -0.0027(9) -0.0018(10) -0.0007(9)

loop_
_atom_type_symbol
_atom_type_description
_atom_type_scat_dispersion_real
_atom_type_scat_dispersion_imag
_atom_type_scat_source
C C 0.0033 0.0016 'International Tables Vol C Tables 4.2.6.8 and 6.1.1.4'
H H 0.0000 0.0000 'International Tables Vol C Tables 4.2.6.8 and 6.1.1.4'
O O 0.0106 0.0060 'International Tables Vol C Tables 4.2.6.8 and 6.1.1.4'
N N 0.0061 0.0033 'International Tables Vol C Tables 4.2.6.8 and 6.1.1.4'
Cu Cu 0.3201 1.2651 'International Tables Vol C Tables 4.2.6.8 and 6.1.1.4'
Cl Cl 0.1484 0.1585 'International Tables Vol C Tables 4.2.6.8 and 6.1.1.4'

loop_
_geom_angle_atom_site_label_1
_geom_angle_atom_site_label_2
_geom_angle_atom_site_label_3
_geom_angle
_geom_angle_site_symmetry_1
_geom_angle_site_symmetry_3
N1 Cu1 N1 141.63(17) . 2
N1 Cu1 Cl2 109.19(8) . .
N1 Cu1 Cl2 109.19(8) 2 .
C1 N1 C5 116.9(3) . .
C1 N1 Cu1 123.5(2) . .
C5 N1 Cu1 119.6(2) . .
N1 C1 C2 123.4(3) . .
C1 C2 C3 118.9(3) . .
C2 C3 C4 118.8(3) . .
C2 C3 C6 119.4(3) . .
C4 C3 C6 121.7(3) . .
C5 C4 C3 118.4(3) . .
N1 C5 C4 123.6(3) . .
O1 C6 O2 123.6(3) . .
O1 C6 C3 123.8(3) . .
O2 C6 C3 112.5(3) . .
O2 C7 C7 105.2(3) . 5_454
C6 O2 C7 116.1(3) . .

loop_
_geom_bond_atom_site_label_1
_geom_bond_atom_site_label_2
_geom_bond_distance
_geom_bond_site_symmetry_2
Cu1 N1 1.955(3) .
Cu1 N1 1.955(3) 2
Cu1 Cl2 2.3094(13) .
N1 C1 1.350(4) .
N1 C5 1.352(4) .
C1 C2 1.382(5) .
C2 C3 1.390(5) .
C3 C4 1.394(5) .
C3 C6 1.495(5) .
C4 C5 1.385(5) .
C6 O1 1.215(5) .
C6 O2 1.335(4) .
C7 O2 1.446(4) .
C7 C7 1.507(7) 5_454
